data_7005188
loop_
_publ_author_name
'Cowley, Andrew R.'
'Dilworth, Jonathan R.'
'Salichou, Maria'

_publ_section_title
;
 Syntheses and structures of pyrazolylmethane complexes of
 rhenium(III), (IV) and (V).
;
_journal_issue 16
_journal_name_full 'Dalton transactions (Cambridge, England : 2003)'
_journal_page_first 1621
_journal_page_last 1629
_journal_paper_doi 10.1039/b617549j
_journal_year 2007
_chemical_compound_source
;
synthesis as described
;
_chemical_formula_moiety ' C20 H20 Cl4 N12 O3 Re2 '
_chemical_formula_sum 'C20 H20 Cl4 N12 O3 Re2'
_chemical_formula_weight 990.67
_chemical_name_systematic
;
?
;
_space_group_IT_number 14
_symmetry_cell_setting monoclinic
_symmetry_space_group_name_Hall '-P 2yn'
_symmetry_space_group_name_H-M 'P 1 21/n 1'
_atom_sites_solution_hydrogens geom
_atom_sites_solution_primary direct
_cell_angle_alpha 90
_cell_angle_beta 95.9521(16)
_cell_angle_gamma 90
_cell_formula_units_Z 2
_cell_length_a 9.7300(3)
_cell_length_b 13.4343(5)
_cell_length_c 10.8514(4)
_cell_measurement_reflns_used 10485
_cell_measurement_temperature 150
_cell_measurement_theta_max 28
_cell_measurement_theta_min 5
_cell_volume 1410.80(9)
_computing_cell_refinement
;
KappaCCD software 'DENZO' (Otwinowski & Minor, 1996)
;
_computing_data_collection
;
KappaCCD software 'Collect' (Nonius, 2000)
;
_computing_data_reduction
;
KappaCCD software 'DENZO' (Otwinowski & Minor, 1996)
;
_computing_publication_material
;
CRYSTALS (Watkin et al, 2001)
;
_computing_structure_refinement
;
CRYSTALS (Watkin et al, 2001)
;
_computing_structure_solution 'SIR92 (Giacovazzo et al, 1992)'
_diffrn_ambient_temperature 150
_diffrn_measured_fraction_theta_full 0.994
_diffrn_measured_fraction_theta_max 0.994
_diffrn_measurement_device_type
;
Nonius KappaCCD
;
_diffrn_measurement_method \w
_diffrn_radiation_monochromator graphite
_diffrn_radiation_type 'Mo K\a'
_diffrn_radiation_wavelength 0.71073
_diffrn_reflns_av_R_equivalents 0.076
_diffrn_reflns_limit_h_max 12
_diffrn_reflns_limit_h_min -12
_diffrn_reflns_limit_k_max 14
_diffrn_reflns_limit_k_min -17
_diffrn_reflns_limit_l_max 14
_diffrn_reflns_limit_l_min -14
_diffrn_reflns_number 10485
_diffrn_reflns_theta_full 27.467
_diffrn_reflns_theta_max 27.467
_diffrn_reflns_theta_min 5.126
_diffrn_standards_decay_% 0.00
_diffrn_standards_interval_count 0
_diffrn_standards_interval_time 0
_diffrn_standards_number 0
_exptl_absorpt_coefficient_mu 9.000
_exptl_absorpt_correction_T_max 0.58
_exptl_absorpt_correction_T_min 0.34
_exptl_absorpt_correction_type multi-scan
_exptl_absorpt_process_details
;
Denzo/Scalepack (Otwinowski & Minor, 1996)
;
_exptl_crystal_colour ' dark blue '
_exptl_crystal_density_diffrn 2.332
_exptl_crystal_description ' tablet '
_exptl_crystal_F_000 932
_exptl_crystal_size_max 0.12
_exptl_crystal_size_mid 0.12
_exptl_crystal_size_min 0.06
_exptl_crystal_thermal_history
;
The material was crystallised at ambient temperature. A suitable crystal
was cooled rapidly to 150K for single-crystal X-ray diffraction analysis.
;
_refine_diff_density_max 1.18
_refine_diff_density_min -1.37
_refine_ls_extinction_method None
_refine_ls_goodness_of_fit_ref 1.1131
_refine_ls_hydrogen_treatment mixed
_refine_ls_matrix_type full
_refine_ls_number_parameters 191
_refine_ls_number_reflns 1832
_refine_ls_number_restraints 0
_refine_ls_R_factor_all 0.0781
_refine_ls_R_factor_gt 0.0312
_refine_ls_shift/su_max 0.029903
_refine_ls_structure_factor_coef F
_refine_ls_weighting_details
;
Method, part 1, Chebychev polynomial, (Watkin, 1994, Prince, 1982)
[weight] = 1.0/[A~0~*T~0~(x)+A~1~*T~1~(x) ... +A~n-1~]*T~n-1~(x)]
where A~i~ are the Chebychev coefficients listed below and x= Fcalc/Fmax
Method = Robust Weighting (Prince, 1982)
W = [weight] * [1-(deltaF/6*sigmaF)^2^]^2^
A~i~ are:
0.176 0.0105 0.0190
;
_refine_ls_weighting_scheme calc
_refine_ls_wR_factor_all 0.0703
_refine_ls_wR_factor_gt 0.0311
_refine_ls_wR_factor_ref 0.0311
_reflns_limit_h_max 12
_reflns_limit_h_min -12
_reflns_limit_k_max 17
_reflns_limit_k_min 0
_reflns_limit_l_max 14
_reflns_limit_l_min 0
_reflns_number_gt 1832
_reflns_number_total 3189
_reflns_threshold_expression I>3.00u(I)
_cod_data_source_file b617549j.txt
_cod_data_source_block arc1273
_cod_depositor_comments
;
The following automatic conversions were performed:
'_symmetry_cell_setting' value 'Monoclinic' changed to 'monoclinic'
according to '/home/saulius/struct/CIF-dictionaries/cif_core.dic'
dictionary named 'cif_core.dic' version 2.4.1 from 2010-06-29.

Automatic conversion script
Id: cif_fix_enum 1527 2010-12-29 10:47:43Z saulius 
;
_cod_original_sg_symbol_H-M 'P 1 21/n 1 '
_cod_original_formula_sum ' C20 H20 Cl4 N12 O3 Re2 '
_cod_database_code 7005188

loop_
_symmetry_equiv_pos_as_xyz
x,y,z
-x,-y,-z
-x+1/2,y+1/2,-z+1/2
x+1/2,-y+1/2,z+1/2

loop_
_atom_site_label
_atom_site_type_symbol
_atom_site_fract_x
_atom_site_fract_y
_atom_site_fract_z
_atom_site_U_iso_or_equiv
_atom_site_occupancy
_atom_site_adp_type
_atom_site_refinement_flags_posn
Re1 Re 0.15885(3) 0.01486(2) 0.11982(3) 0.0238 1.0000 Uani .
Cl1 Cl 0.0936(2) -0.13706(17) 0.2136(2) 0.0351 1.0000 Uani .
Cl2 Cl 0.0156(2) 0.10905(17) 0.2463(2) 0.0326 1.0000 Uani .
O1 O 0.0000 0.0000 0.0000 0.0227 1.0000 Uani S
O2 O 0.3021(6) 0.0322(5) 0.2183(5) 0.0338 1.0000 Uani .
N1 N 0.2721(7) -0.0661(5) -0.0015(6) 0.0245 1.0000 Uani .
N2 N 0.3129(6) -0.0272(5) -0.1090(6) 0.0234 1.0000 Uani .
C1 C 0.3374(9) -0.1527(7) 0.0153(8) 0.0316 1.0000 Uani .
C2 C 0.4208(9) -0.1708(7) -0.0789(9) 0.0322 1.0000 Uani .
C3 C 0.3996(9) -0.0906(7) -0.1566(8) 0.0314 1.0000 Uani .
N3 N 0.2003(7) 0.1454(5) 0.0235(7) 0.0275 1.0000 Uani .
N4 N 0.2516(7) 0.1468(5) -0.0901(6) 0.0257 1.0000 Uani .
C4 C 0.2064(9) 0.2402(7) 0.0634(9) 0.0307 1.0000 Uani .
C5 C 0.2569(11) 0.3018(7) -0.0267(10) 0.0395 1.0000 Uani .
C6 C 0.2833(10) 0.2399(7) -0.1223(9) 0.0374 1.0000 Uani .
N5 N 0.4092(8) 0.1006(7) -0.3029(7) 0.0405 1.0000 Uani .
N6 N 0.2757(8) 0.0761(6) -0.2868(7) 0.0319 1.0000 Uani .
C7 C 0.4061(11) 0.1087(8) -0.4268(10) 0.0443 1.0000 Uani .
C8 C 0.2752(12) 0.0902(8) -0.4884(9) 0.0441 1.0000 Uani .
C9 C 0.1929(10) 0.0691(7) -0.3979(9) 0.0331 1.0000 Uani .
C10 C 0.2352(8) 0.0573(6) -0.1672(7) 0.0228 1.0000 Uani .
H1 H 0.145(8) 0.042(5) -0.179(6) 0.040(17) 1.0000 Uiso .
H11 H 0.3279 -0.1987 0.0863 0.0380 1.0000 Uiso .
H21 H 0.4822 -0.2294 -0.0881 0.0382 1.0000 Uiso .
H31 H 0.4422 -0.0809 -0.2358 0.0379 1.0000 Uiso .
H41 H 0.1791 0.2636 0.1449 0.0363 1.0000 Uiso .
H51 H 0.2707 0.3755 -0.0223 0.0477 1.0000 Uiso .
H61 H 0.3197 0.2605 -0.2013 0.0443 1.0000 Uiso .
H71 H 0.4886 0.1261 -0.4702 0.0542 1.0000 Uiso .
H81 H 0.2478 0.0922 -0.5798 0.0543 1.0000 Uiso .
H91 H 0.0924 0.0518 -0.4096 0.0394 1.0000 Uiso .

loop_
_atom_site_aniso_label
_atom_site_aniso_U_11
_atom_site_aniso_U_22
_atom_site_aniso_U_33
_atom_site_aniso_U_23
_atom_site_aniso_U_13
_atom_site_aniso_U_12
Re1 0.01958(15) 0.03231(17) 0.01989(15) 0.00029(17) 0.00405(10) 0.00084(18)
Cl1 0.0322(12) 0.0402(13) 0.0340(12) 0.0149(10) 0.0090(10) 0.0099(10)
Cl2 0.0293(11) 0.0375(12) 0.0326(12) -0.0107(9) 0.0113(9) -0.0016(9)
O1 0.018(4) 0.029(5) 0.023(4) 0.003(3) 0.008(3) -0.003(3)
O2 0.019(3) 0.057(4) 0.024(3) -0.005(3) -0.005(2) 0.000(3)
N1 0.020(4) 0.033(4) 0.021(4) 0.001(3) 0.001(3) 0.004(3)
N2 0.014(3) 0.037(4) 0.019(3) -0.001(3) 0.000(3) -0.001(3)
C1 0.031(5) 0.030(5) 0.034(5) 0.005(4) 0.005(4) 0.007(4)
C2 0.021(4) 0.041(5) 0.034(5) -0.005(4) -0.001(4) 0.010(4)
C3 0.025(5) 0.043(5) 0.027(5) -0.012(4) 0.007(4) 0.002(4)
N3 0.017(4) 0.040(4) 0.028(4) -0.003(3) 0.010(3) 0.001(3)
N4 0.029(4) 0.026(4) 0.024(4) -0.009(3) 0.012(3) -0.001(3)
C4 0.024(5) 0.028(5) 0.039(5) -0.007(4) -0.005(4) 0.004(4)
C5 0.042(6) 0.030(5) 0.047(6) -0.006(4) 0.009(5) 0.003(4)
C6 0.039(5) 0.034(5) 0.039(5) 0.009(4) 0.000(4) -0.009(4)
N5 0.023(4) 0.066(6) 0.035(5) 0.002(4) 0.014(3) -0.009(4)
N6 0.031(4) 0.042(5) 0.024(4) -0.006(3) 0.010(3) -0.006(3)
C7 0.045(6) 0.046(6) 0.044(6) -0.003(5) 0.016(5) -0.008(5)
C8 0.074(8) 0.036(5) 0.026(5) 0.001(4) 0.024(5) -0.006(5)
C9 0.036(6) 0.033(5) 0.030(5) -0.010(4) 0.001(4) -0.002(4)
C10 0.012(4) 0.034(4) 0.020(4) 0.004(3) -0.003(3) -0.004(3)

loop_
_atom_type_symbol
_atom_type_scat_dispersion_real
_atom_type_scat_dispersion_imag
_atom_type_scat_Cromer_Mann_a1
_atom_type_scat_Cromer_Mann_b1
_atom_type_scat_Cromer_Mann_a2
_atom_type_scat_Cromer_Mann_b2
_atom_type_scat_Cromer_Mann_a3
_atom_type_scat_Cromer_Mann_b3
_atom_type_scat_Cromer_Mann_a4
_atom_type_scat_Cromer_Mann_b4
_atom_type_scat_Cromer_Mann_c
_atom_type_scat_source
'C ' 0.0033 0.0016 2.3100 20.8439 1.0200 10.2075 1.5886 0.5687 0.8650 51.6512 0.2156 International_Tables_Vol_IV_Table_2.2B
'H ' 0.0000 0.0000 0.4930 10.5109 0.3229 26.1257 0.1402 3.1424 0.0408 57.7998 0.0030 International_Tables_Vol_IV_Table_2.2B
'Cl ' 0.1484 0.1585 11.4604 0.0104 7.1964 1.1662 6.2556 18.5194 1.6455 47.7784 -9.5574 International_Tables_Vol_IV_Table_2.2B
'N ' 0.0061 0.0033 12.2126 0.0057 3.1322 9.8933 2.0125 28.9975 1.1663 0.5826 -11.5290 International_Tables_Vol_IV_Table_2.2B
'O ' 0.0106 0.0060 3.0485 13.2771 2.2868 5.7011 1.5463 0.3239 0.8670 32.9089 0.2508 International_Tables_Vol_IV_Table_2.2B
'Re ' -1.0185 7.2310 28.7621 1.6719 15.7189 9.0923 14.5564 0.3505 5.4417 52.0861 10.4720 International_Tables_Vol_IV_Table_2.2B

loop_
_geom_angle_atom_site_label_1
_geom_angle_site_symmetry_1
_geom_angle_atom_site_label_2
_geom_angle_site_symmetry_2
_geom_angle_atom_site_label_3
_geom_angle_site_symmetry_3
_geom_angle
_geom_angle_publ_flag
Cl1 . Re1 . Cl2 . 90.62(8) yes
Cl1 . Re1 . O1 . 88.22(6) yes
Cl2 . Re1 . O1 . 88.17(6) yes
Cl1 . Re1 . O2 . 95.0(2) yes
Cl2 . Re1 . O2 . 93.2(2) yes
O1 . Re1 . O2 . 176.5(2) yes
Cl1 . Re1 . N1 . 90.3(2) yes
Cl2 . Re1 . N1 . 175.72(19) yes
O1 . Re1 . N1 . 87.68(18) yes
O2 . Re1 . N1 . 90.9(3) yes
Cl1 . Re1 . N3 . 174.3(2) yes
Cl2 . Re1 . N3 . 89.83(18) yes
O1 . Re1 . N3 . 86.14(19) yes
O2 . Re1 . N3 . 90.7(3) yes
N1 . Re1 . N3 . 88.9(3) yes
Re1 . O1 . Re1 2_555 179.994 yes
Re1 . N1 . N2 . 123.4(5) yes
Re1 . N1 . C1 . 129.8(6) yes
N2 . N1 . C1 . 105.9(7) yes
N1 . N2 . C3 . 109.6(7) yes
N1 . N2 . C10 . 118.5(6) yes
C3 . N2 . C10 . 129.9(7) yes
N1 . C1 . C2 . 111.1(8) yes
N1 . C1 . H11 . 124.459 no
C2 . C1 . H11 . 124.462 no
C1 . C2 . C3 . 104.6(7) yes
C1 . C2 . H21 . 127.709 no
C3 . C2 . H21 . 127.678 no
N2 . C3 . C2 . 108.8(7) yes
N2 . C3 . H31 . 125.604 no
C2 . C3 . H31 . 125.560 no
Re1 . N3 . N4 . 124.2(5) yes
Re1 . N3 . C4 . 129.4(6) yes
N4 . N3 . C4 . 105.5(7) yes
N3 . N4 . C6 . 111.1(7) yes
N3 . N4 . C10 . 118.1(6) yes
C6 . N4 . C10 . 129.1(7) yes
N3 . C4 . C5 . 109.8(8) yes
N3 . C4 . H41 . 125.099 no
C5 . C4 . H41 . 125.051 no
C4 . C5 . C6 . 106.0(8) yes
C4 . C5 . H51 . 127.048 no
C6 . C5 . H51 . 126.964 no
N4 . C6 . C5 . 107.5(8) yes
N4 . C6 . H61 . 126.285 no
C5 . C6 . H61 . 126.193 no
N6 . N5 . C7 . 102.9(8) yes
N5 . N6 . C9 . 112.3(7) yes
N5 . N6 . C10 . 121.2(7) yes
C9 . N6 . C10 . 126.5(7) yes
N5 . C7 . C8 . 112.8(9) yes
N5 . C7 . H71 . 123.588 no
C8 . C7 . H71 . 123.591 no
C7 . C8 . C9 . 105.5(9) yes
C7 . C8 . H81 . 127.231 no
C9 . C8 . H81 . 127.224 no
N6 . C9 . C8 . 106.4(8) yes
N6 . C9 . H91 . 126.847 no
C8 . C9 . H91 . 126.779 no
N2 . C10 . N4 . 111.6(7) yes
N2 . C10 . N6 . 110.6(7) yes
N4 . C10 . N6 . 110.6(7) yes
N2 . C10 . H1 . 109(4) no
N4 . C10 . H1 . 109(4) no
N6 . C10 . H1 . 106(4) no

loop_
_geom_bond_atom_site_label_1
_geom_bond_site_symmetry_1
_geom_bond_atom_site_label_2
_geom_bond_site_symmetry_2
_geom_bond_distance
_geom_bond_publ_flag
Re1 . Cl1 . 2.396(2) yes
Re1 . Cl2 . 2.413(2) yes
Re1 . O1 . 1.9242(3) yes
Re1 . O2 . 1.683(6) yes
Re1 . N1 . 2.105(7) yes
Re1 . N3 . 2.102(7) yes
N1 . N2 . 1.374(9) yes
N1 . C1 . 1.329(11) yes
N2 . C3 . 1.340(10) yes
N2 . C10 . 1.469(11) yes
C1 . C2 . 1.391(12) yes
C1 . H11 . 0.999 no
C2 . C3 . 1.371(13) yes
C2 . H21 . 1.000 no
C3 . H31 . 1.000 no
N3 . N4 . 1.378(9) yes
N3 . C4 . 1.344(11) yes
N4 . C6 . 1.343(11) yes
N4 . C10 . 1.464(11) yes
C4 . C5 . 1.408(13) yes
C4 . H41 . 1.000 no
C5 . C6 . 1.374(14) yes
C5 . H51 . 1.000 no
C6 . H61 . 0.999 no
N5 . N6 . 1.368(10) yes
N5 . C7 . 1.347(12) yes
N6 . C9 . 1.382(12) yes
N6 . C10 . 1.418(10) yes
C7 . C8 . 1.397(15) yes
C7 . H71 . 1.000 no
C8 . C9 . 1.359(12) yes
C8 . H81 . 1.000 no
C9 . H91 . 1.000 no
C10 . H1 . 0.90(7) no

loop_
_geom_hbond_atom_site_label_D
_geom_hbond_atom_site_label_H
_geom_hbond_atom_site_label_A
_geom_hbond_site_symmetry_A
_geom_hbond_distance_DH
_geom_hbond_distance_HA
_geom_hbond_distance_DA
_geom_hbond_angle_DHA
_geom_hbond_publ_flag
C10 H1 Cl1 2_555 0.90(7) 2.64(7) 3.362(8) 137(5) yes
C10 H1 Cl2 2_555 0.90(7) 2.62(7) 3.354(9) 140(6) yes
